data_7208047
loop_
_publ_author_name
'Bhattacharya, Saurav'
'Ramanujachary, K. V.'
'Lofland, S. E.'
'Magdaleno, Travis'
'Natarajan, Srinivasan'

_publ_section_title
;
 Stabilization of O--Mn--O clusters (Mn5) in three dimensionally extended
 MOF structures: synthesis, structure and properties
;
_journal_issue 13
_journal_name_full CrystEngComm
_journal_page_first 4323
_journal_paper_doi 10.1039/c2ce06386g
_journal_volume 14
_journal_year 2012
_chemical_formula_sum 'C84 H60 Mn5 N2 O38 S6'
_chemical_formula_weight 2172.37
_chemical_name_common 'Manganese Sulfonyldibenzoate'
_chemical_name_systematic
;
?
;
_space_group_IT_number 2
_symmetry_cell_setting triclinic
_symmetry_space_group_name_Hall '-P 1'
_symmetry_space_group_name_H-M 'P -1'
_atom_sites_solution_hydrogens geom
_atom_sites_solution_primary direct
_atom_sites_solution_secondary difmap
_audit_creation_method SHELXL-97
_cell_angle_alpha 87.646(4)
_cell_angle_beta 72.508(4)
_cell_angle_gamma 60.477(5)
_cell_formula_units_Z 1
_cell_length_a 12.7609(6)
_cell_length_b 12.7682(6)
_cell_length_c 16.0315(7)
_cell_measurement_temperature 293(2)
_cell_volume 2149.7(2)
_computing_cell_refinement SMART
_computing_data_collection 'SMART (Bruker, 2000)'
_computing_data_reduction 'SAINT (Bruker, 2000)'
_computing_molecular_graphics 'Ortep-3 for Windows (Farrugia, 1997) and CAMERON (Watkin et al., 1993)'
_computing_publication_material 'PLATON (Spek, 1990)'
_computing_structure_refinement 'SHELXL-97 (Sheldrick, 1997)'
_computing_structure_solution 'SIR92 (Altomare et al., 1993)'
_diffrn_ambient_temperature 293(2)
_diffrn_measured_fraction_theta_full 0.989
_diffrn_measured_fraction_theta_max 0.989
_diffrn_radiation_monochromator graphite
_diffrn_radiation_source 'fine-focus sealed tube'
_diffrn_radiation_type MoK\a
_diffrn_radiation_wavelength 0.71073
_diffrn_reflns_av_R_equivalents 0.0381
_diffrn_reflns_av_sigmaI/netI 0.0674
_diffrn_reflns_limit_h_max 15
_diffrn_reflns_limit_h_min -15
_diffrn_reflns_limit_k_max 15
_diffrn_reflns_limit_k_min -15
_diffrn_reflns_limit_l_max 19
_diffrn_reflns_limit_l_min -19
_diffrn_reflns_number 16202
_diffrn_reflns_theta_full 26.00
_diffrn_reflns_theta_max 26.00
_diffrn_reflns_theta_min 2.42
_exptl_absorpt_coefficient_mu 0.957
_exptl_absorpt_correction_T_max 0.892
_exptl_absorpt_correction_T_min 0.823
_exptl_absorpt_correction_type multi-scan
_exptl_absorpt_process_details '(SADABS; Sheldrick, 1996)'
_exptl_crystal_colour Colourless
_exptl_crystal_density_diffrn 1.675
_exptl_crystal_density_method 'not measured'
_exptl_crystal_description Block
_exptl_crystal_F_000 1099
_exptl_crystal_size_max 0.22
_exptl_crystal_size_mid 0.17
_exptl_crystal_size_min 0.12
_refine_diff_density_max 0.458
_refine_diff_density_min -0.437
_refine_diff_density_rms 0.074
_refine_ls_extinction_method none
_refine_ls_goodness_of_fit_ref 1.007
_refine_ls_hydrogen_treatment mixed
_refine_ls_matrix_type full
_refine_ls_number_parameters 626
_refine_ls_number_reflns 8362
_refine_ls_number_restraints 6
_refine_ls_restrained_S_all 1.008
_refine_ls_R_factor_all 0.0675
_refine_ls_R_factor_gt 0.0425
_refine_ls_shift/su_max 0.001
_refine_ls_shift/su_mean 0.000
_refine_ls_structure_factor_coef Fsqd
_refine_ls_weighting_details 'calc w=1/[\s^2^(Fo^2^)+(0.0306P)^2^+0.0000P] where P=(Fo^2^+2Fc^2^)/3'
_refine_ls_weighting_scheme calc
_refine_ls_wR_factor_gt 0.0845
_refine_ls_wR_factor_ref 0.0971
_reflns_number_gt 6027
_reflns_number_total 8362
_reflns_threshold_expression >2sigma(I)
_cod_data_source_file c2ce06386g.txt
_cod_data_source_block Compound(4)
_cod_depositor_comments
;
The following automatic conversions were performed:

'_symmetry_cell_setting' value 'Triclinic' changed to 'triclinic'
according to /home/saulius/struct/CIF-dictionaries/cif_core.dic
dictionary named 'cif_core.dic' version 2.4.1 from 2010-06-29.

Automatic conversion script
Id: cif_fix_values 1891 2012-01-12 08:04:46Z andrius 
;
_cod_original_cell_volume 2149.71(17)
_cod_original_sg_symbol_H-M P-1
_cod_database_code 7208047

loop_
_symmetry_equiv_pos_as_xyz
'x, y, z'
'-x, -y, -z'

loop_
_atom_site_label
_atom_site_type_symbol
_atom_site_fract_x
_atom_site_fract_y
_atom_site_fract_z
_atom_site_U_iso_or_equiv
_atom_site_adp_type
_atom_site_occupancy
_atom_site_symmetry_multiplicity
_atom_site_calc_flag
_atom_site_refinement_flags
Mn1 Mn 0.5000 0.5000 0.5000 0.02226(16) Uani 1 2 d S
Mn2 Mn 0.54319(4) 0.25865(4) 0.41249(3) 0.02169(12) Uani 1 1 d .
Mn3 Mn 0.64718(4) 0.23515(4) 0.21056(3) 0.02183(12) Uani 1 1 d .
S1 S 0.07756(8) 0.01329(7) 0.29621(7) 0.0345(2) Uani 1 1 d .
S2 S 1.11891(7) 0.49597(7) 0.31185(5) 0.02393(18) Uani 1 1 d .
S3 S 1.28124(8) 0.20477(8) -0.02632(5) 0.0328(2) Uani 1 1 d .
O1 O 1.4551(2) 0.3979(2) -0.40787(15) 0.0357(6) Uani 1 1 d .
O2 O 0.66855(19) 0.33565(18) 0.41330(14) 0.0257(5) Uani 1 1 d .
O3 O 0.42344(19) -0.54353(17) 0.40585(14) 0.0251(5) Uani 1 1 d .
O4 O 0.7013(2) 1.0898(2) 0.36850(18) 0.0476(7) Uani 1 1 d .
O5 O 0.4459(2) 0.2185(2) 0.34992(16) 0.0418(6) Uani 1 1 d .
O6 O 1.4707(3) 0.2325(2) -0.46029(15) 0.0509(7) Uani 1 1 d .
O7 O 0.7055(2) 0.2545(2) 0.08018(14) 0.0344(6) Uani 1 1 d .
O8 O 0.7669(2) 1.0544(2) 0.22227(18) 0.0460(7) Uani 1 1 d .
O9 O 0.7446(2) 0.2915(2) 0.26709(14) 0.0342(6) Uani 1 1 d .
O10 O 0.5085(2) 0.1931(2) 0.20341(16) 0.0385(6) Uani 1 1 d .
O11 O 0.4892(2) -0.58126(19) 0.25953(15) 0.0332(5) Uani 1 1 d .
O12 O 0.6670(3) 0.4214(3) 0.0190(2) 0.0688(9) Uani 1 1 d .
O13 O 0.0561(2) 0.0189(2) 0.21300(18) 0.0491(7) Uani 1 1 d .
O14 O -0.0280(2) 0.0691(2) 0.37623(18) 0.0498(7) Uani 1 1 d .
O15 O 1.1503(2) 0.48014(19) 0.39187(15) 0.0349(6) Uani 1 1 d .
O16 O 1.2192(2) 0.44357(19) 0.22877(15) 0.0337(5) Uani 1 1 d .
O17 O 1.2735(2) 0.2941(2) 0.03058(14) 0.0454(7) Uani 1 1 d .
O18 O 1.3587(2) 0.0789(2) -0.01978(16) 0.0473(7) Uani 1 1 d .
O19 O 1.3922(4) -0.1522(3) 0.0208(2) 0.0965(12) Uani 1 1 d .
N1 N 0.4311(3) 0.3846(3) 0.0765(2) 0.0411(8) Uani 1 1 d D
C1 C 0.4404(3) 0.1910(3) 0.2778(2) 0.0305(8) Uani 1 1 d .
C2 C 0.3453(3) 0.1525(3) 0.2821(2) 0.0246(7) Uani 1 1 d .
C3 C 0.3451(3) 0.1061(3) 0.2058(2) 0.0349(8) Uani 1 1 d .
H3 H 0.4011 0.1023 0.1515 0.042 Uiso 1 1 calc R
C4 C 0.2618(3) 0.0653(3) 0.2102(2) 0.0357(9) Uani 1 1 d .
H4 H 0.2619 0.0332 0.1592 0.043 Uiso 1 1 calc R
C5 C 0.1791(3) 0.0725(3) 0.2902(2) 0.0281(8) Uani 1 1 d .
C6 C 0.1753(3) 0.1214(3) 0.3670(2) 0.0371(9) Uani 1 1 d .
H6 H 0.1170 0.1277 0.4209 0.044 Uiso 1 1 calc R
C7 C 0.2599(3) 0.1604(3) 0.3620(2) 0.0367(9) Uani 1 1 d .
H7 H 0.2594 0.1927 0.4132 0.044 Uiso 1 1 calc R
C8 C 0.1751(3) -0.1413(3) 0.3069(2) 0.0287(8) Uani 1 1 d .
C9 C 0.2525(3) -0.2238(3) 0.2321(2) 0.0371(9) Uani 1 1 d .
H9 H 0.2514 -0.1996 0.1767 0.045 Uiso 1 1 calc R
C10 C 0.3323(3) -0.3437(3) 0.2404(2) 0.0361(8) Uani 1 1 d .
H10 H 0.3852 -0.4000 0.1901 0.043 Uiso 1 1 calc R
C11 C 0.3339(3) -0.3802(3) 0.3227(2) 0.0224(7) Uani 1 1 d .
C12 C 0.2560(3) -0.2946(3) 0.3963(2) 0.0325(8) Uani 1 1 d .
H12 H 0.2574 -0.3178 0.4518 0.039 Uiso 1 1 calc R
C13 C 0.1756(3) -0.1749(3) 0.3890(2) 0.0362(8) Uani 1 1 d .
H13 H 0.1229 -0.1182 0.4391 0.043 Uiso 1 1 calc R
C14 C 0.4218(3) -0.5108(3) 0.3292(2) 0.0249(7) Uani 1 1 d .
C15 C 0.7443(3) 0.3289(3) 0.3373(2) 0.0258(7) Uani 1 1 d .
C16 C 0.8393(3) 0.3684(3) 0.3318(2) 0.0223(7) Uani 1 1 d .
C17 C 0.8354(3) 0.4257(3) 0.4053(2) 0.0290(7) Uani 1 1 d .
H17 H 0.7738 0.4395 0.4593 0.035 Uiso 1 1 calc R
C18 C 0.9228(3) 0.4622(3) 0.3986(2) 0.0306(8) Uani 1 1 d .
H18 H 0.9204 0.5001 0.4480 0.037 Uiso 1 1 calc R
C19 C 1.0131(3) 0.4424(3) 0.3187(2) 0.0231(7) Uani 1 1 d .
C20 C 1.0193(3) 0.3851(3) 0.2443(2) 0.0300(8) Uani 1 1 d .
H20 H 1.0811 0.3712 0.1904 0.036 Uiso 1 1 calc R
C21 C 0.9308(3) 0.3488(3) 0.2523(2) 0.0297(8) Uani 1 1 d .
H21 H 0.9334 0.3105 0.2030 0.036 Uiso 1 1 calc R
C22 C 1.0241(3) 0.6524(3) 0.3082(2) 0.0234(7) Uani 1 1 d .
C23 C 0.9462(4) 0.7302(3) 0.3849(2) 0.0408(9) Uani 1 1 d .
H23 H 0.9481 0.7022 0.4392 0.049 Uiso 1 1 calc R
C24 C 0.8650(4) 0.8505(3) 0.3807(2) 0.0439(9) Uani 1 1 d .
H24 H 0.8110 0.9035 0.4325 0.053 Uiso 1 1 calc R
C25 C 0.8633(3) 0.8926(3) 0.3003(2) 0.0281(7) Uani 1 1 d .
C26 C 0.9454(3) 0.8141(3) 0.2240(2) 0.0401(9) Uani 1 1 d .
H26 H 0.9464 0.8423 0.1695 0.048 Uiso 1 1 calc R
C27 C 1.0261(3) 0.6938(3) 0.2282(2) 0.0374(8) Uani 1 1 d .
H27 H 1.0819 0.6409 0.1766 0.045 Uiso 1 1 calc R
C28 C 0.7708(3) 1.0230(3) 0.2964(3) 0.0353(9) Uani 1 1 d .
C29 C 0.7398(3) 0.3270(3) 0.0418(2) 0.0333(8) Uani 1 1 d .
C30 C 0.8753(3) 0.2942(3) 0.0247(2) 0.0263(7) Uani 1 1 d .
C31 C 0.9628(3) 0.1835(3) 0.0412(2) 0.0340(8) Uani 1 1 d .
H31 H 0.9372 0.1287 0.0641 0.041 Uiso 1 1 calc R
C32 C 1.0874(3) 0.1531(3) 0.0242(2) 0.0338(8) Uani 1 1 d .
H32 H 1.1460 0.0777 0.0346 0.041 Uiso 1 1 calc R
C33 C 1.1245(3) 0.2357(3) -0.0084(2) 0.0275(7) Uani 1 1 d .
C34 C 1.0378(3) 0.3476(3) -0.0247(2) 0.0344(8) Uani 1 1 d .
H34 H 1.0635 0.4027 -0.0467 0.041 Uiso 1 1 calc R
C35 C 0.9134(3) 0.3772(3) -0.0083(2) 0.0311(8) Uani 1 1 d .
H35 H 0.8550 0.4522 -0.0192 0.037 Uiso 1 1 calc R
C36 C 1.3314(3) 0.2316(3) -0.1362(2) 0.0274(7) Uani 1 1 d .
C37 C 1.3416(3) 0.3337(3) -0.1506(2) 0.0362(8) Uani 1 1 d .
H37 H 1.3250 0.3858 -0.1035 0.043 Uiso 1 1 calc R
C38 C 1.3769(3) 0.3574(3) -0.2362(2) 0.0351(8) Uani 1 1 d .
H38 H 1.3818 0.4274 -0.2466 0.042 Uiso 1 1 calc R
C39 C 1.4050(3) 0.2787(3) -0.3063(2) 0.0265(7) Uani 1 1 d .
C40 C 1.3944(3) 0.1763(3) -0.2900(2) 0.0370(9) Uani 1 1 d .
H40 H 1.4124 0.1233 -0.3370 0.044 Uiso 1 1 calc R
C41 C 1.3579(3) 0.1521(3) -0.2054(2) 0.0353(8) Uani 1 1 d .
H41 H 1.3510 0.0833 -0.1948 0.042 Uiso 1 1 calc R
C42 C 1.4463(3) 0.3043(3) -0.3979(2) 0.0294(7) Uani 1 1 d .
H1A H 0.383(4) 0.456(3) 0.047(3) 0.117(19) Uiso 1 1 d D
H1B H 0.516(3) 0.374(5) 0.075(4) 0.18(3) Uiso 1 1 d D
H1C H 0.381(4) 0.390(4) 0.1398(15) 0.14(2) Uiso 1 1 d D
H1D H 0.461(3) 0.306(2) 0.044(2) 0.059(12) Uiso 1 1 d D

loop_
_atom_site_aniso_label
_atom_site_aniso_U_11
_atom_site_aniso_U_22
_atom_site_aniso_U_33
_atom_site_aniso_U_23
_atom_site_aniso_U_13
_atom_site_aniso_U_12
Mn1 0.0279(4) 0.0198(3) 0.0212(4) 0.0039(3) -0.0060(3) -0.0148(3)
Mn2 0.0259(3) 0.0205(2) 0.0197(3) 0.00197(19) -0.0064(2) -0.0129(2)
Mn3 0.0229(3) 0.0229(3) 0.0220(3) 0.0050(2) -0.0083(2) -0.0128(2)
S1 0.0276(5) 0.0234(4) 0.0624(7) 0.0167(4) -0.0236(5) -0.0157(4)
S2 0.0193(4) 0.0215(4) 0.0317(5) 0.0038(3) -0.0075(4) -0.0112(3)
S3 0.0289(5) 0.0505(6) 0.0227(5) 0.0118(4) -0.0082(4) -0.0232(4)
O1 0.0428(15) 0.0358(14) 0.0357(14) 0.0167(11) -0.0108(12) -0.0270(12)
O2 0.0210(12) 0.0238(12) 0.0304(13) 0.0017(10) -0.0039(10) -0.0123(10)
O3 0.0290(13) 0.0205(11) 0.0322(13) 0.0094(10) -0.0171(11) -0.0135(10)
O4 0.0337(16) 0.0244(13) 0.071(2) -0.0040(13) -0.0134(15) -0.0061(12)
O5 0.0505(17) 0.0427(15) 0.0521(17) 0.0079(13) -0.0298(14) -0.0308(13)
O6 0.086(2) 0.0527(17) 0.0231(14) 0.0060(13) -0.0077(14) -0.0475(17)
O7 0.0388(15) 0.0512(15) 0.0240(13) 0.0098(11) -0.0086(11) -0.0316(13)
O8 0.0505(18) 0.0280(14) 0.0649(19) 0.0106(13) -0.0350(16) -0.0150(12)
O9 0.0345(14) 0.0429(14) 0.0338(14) -0.0018(11) -0.0125(12) -0.0245(12)
O10 0.0331(15) 0.0407(15) 0.0486(17) 0.0044(12) -0.0094(13) -0.0255(12)
O11 0.0318(14) 0.0232(12) 0.0345(14) -0.0002(11) -0.0077(12) -0.0080(10)
O12 0.0399(18) 0.067(2) 0.108(3) 0.0496(19) -0.0355(19) -0.0289(16)
O13 0.0595(18) 0.0400(15) 0.083(2) 0.0340(14) -0.0555(17) -0.0344(14)
O14 0.0223(14) 0.0289(14) 0.086(2) 0.0115(14) -0.0062(14) -0.0110(11)
O15 0.0363(15) 0.0356(13) 0.0439(15) 0.0128(11) -0.0250(13) -0.0201(12)
O16 0.0243(13) 0.0278(12) 0.0408(15) -0.0012(11) 0.0022(11) -0.0139(10)
O17 0.0534(18) 0.0771(19) 0.0223(13) 0.0013(13) -0.0083(13) -0.0466(16)
O18 0.0323(15) 0.0579(17) 0.0434(16) 0.0266(13) -0.0111(13) -0.0188(13)
O19 0.126(3) 0.070(2) 0.074(2) -0.0018(19) -0.013(2) -0.045(2)
N1 0.0339(19) 0.049(2) 0.043(2) 0.0108(17) -0.0152(17) -0.0209(17)
C1 0.030(2) 0.0231(17) 0.044(2) 0.0076(16) -0.0180(18) -0.0140(15)
C2 0.0238(18) 0.0228(16) 0.0307(19) 0.0054(14) -0.0101(15) -0.0137(14)
C3 0.035(2) 0.046(2) 0.034(2) 0.0081(17) -0.0126(17) -0.0276(18)
C4 0.046(2) 0.042(2) 0.033(2) 0.0067(17) -0.0167(19) -0.0303(19)
C5 0.0290(19) 0.0210(16) 0.044(2) 0.0124(15) -0.0186(17) -0.0165(15)
C6 0.042(2) 0.042(2) 0.034(2) 0.0047(17) -0.0068(18) -0.0298(19)
C7 0.044(2) 0.048(2) 0.026(2) -0.0008(17) -0.0094(18) -0.0302(19)
C8 0.0254(19) 0.0244(17) 0.045(2) 0.0114(16) -0.0159(17) -0.0164(15)
C9 0.050(2) 0.0305(19) 0.033(2) 0.0140(16) -0.0221(19) -0.0176(18)
C10 0.045(2) 0.0277(19) 0.033(2) 0.0027(16) -0.0138(18) -0.0157(17)
C11 0.0232(17) 0.0197(16) 0.0296(19) 0.0054(14) -0.0120(15) -0.0128(14)
C12 0.033(2) 0.0272(18) 0.029(2) 0.0083(15) -0.0077(17) -0.0103(16)
C13 0.037(2) 0.0258(18) 0.033(2) 0.0036(16) -0.0061(17) -0.0098(16)
C14 0.0213(17) 0.0223(17) 0.038(2) 0.0066(15) -0.0131(16) -0.0142(14)
C15 0.0233(18) 0.0163(16) 0.037(2) 0.0037(14) -0.0103(16) -0.0091(14)
C16 0.0212(17) 0.0222(16) 0.0240(18) 0.0037(13) -0.0075(14) -0.0113(14)
C17 0.0282(19) 0.0355(19) 0.0246(18) 0.0026(15) -0.0038(15) -0.0195(16)
C18 0.034(2) 0.041(2) 0.0254(19) -0.0004(15) -0.0069(16) -0.0264(17)
C19 0.0207(17) 0.0215(16) 0.0289(19) 0.0059(14) -0.0091(15) -0.0115(14)
C20 0.0295(19) 0.0336(19) 0.0256(19) -0.0024(15) 0.0009(15) -0.0200(16)
C21 0.031(2) 0.0367(19) 0.0254(19) -0.0052(15) -0.0072(16) -0.0203(16)
C22 0.0216(17) 0.0181(16) 0.0321(19) 0.0014(14) -0.0090(15) -0.0109(14)
C23 0.053(3) 0.0297(19) 0.026(2) 0.0053(16) -0.0094(19) -0.0125(18)
C24 0.050(3) 0.0255(19) 0.033(2) -0.0051(16) -0.0060(19) -0.0059(17)
C25 0.0262(19) 0.0210(16) 0.042(2) 0.0058(15) -0.0158(17) -0.0129(15)
C26 0.050(2) 0.032(2) 0.032(2) 0.0121(17) -0.0168(19) -0.0144(18)
C27 0.041(2) 0.0272(19) 0.025(2) 0.0021(15) -0.0041(17) -0.0066(16)
C28 0.032(2) 0.0244(18) 0.057(3) 0.0071(18) -0.024(2) -0.0143(16)
C29 0.027(2) 0.041(2) 0.030(2) 0.0080(17) -0.0070(16) -0.0175(17)
C30 0.0272(19) 0.0332(18) 0.0188(17) 0.0038(14) -0.0037(15) -0.0176(15)
C31 0.034(2) 0.037(2) 0.035(2) 0.0150(16) -0.0099(17) -0.0229(17)
C32 0.031(2) 0.035(2) 0.035(2) 0.0159(16) -0.0114(17) -0.0158(17)
C33 0.0246(18) 0.0361(19) 0.0226(18) 0.0041(15) -0.0050(15) -0.0172(16)
C34 0.035(2) 0.0297(19) 0.041(2) 0.0067(16) -0.0065(18) -0.0216(17)
C35 0.030(2) 0.0317(19) 0.028(2) 0.0045(15) -0.0063(16) -0.0148(16)
C36 0.0249(18) 0.040(2) 0.0191(18) 0.0070(15) -0.0035(15) -0.0199(16)
C37 0.042(2) 0.042(2) 0.027(2) -0.0003(16) -0.0051(17) -0.0263(18)
C38 0.046(2) 0.0331(19) 0.030(2) 0.0047(16) -0.0049(18) -0.0269(18)
C39 0.0285(19) 0.0298(18) 0.0225(18) 0.0063(14) -0.0051(15) -0.0175(15)
C40 0.058(3) 0.040(2) 0.0214(19) 0.0052(16) -0.0085(18) -0.032(2)
C41 0.050(2) 0.034(2) 0.030(2) 0.0103(16) -0.0103(18) -0.0294(19)
C42 0.0283(19) 0.0336(19) 0.0259(19) 0.0076(16) -0.0075(16) -0.0163(16)

loop_
_atom_type_symbol
_atom_type_description
_atom_type_scat_dispersion_real
_atom_type_scat_dispersion_imag
_atom_type_scat_source
Mn Mn 0.3368 0.7283 'International Tables Vol C Tables 4.2.6.8 and 6.1.1.4'
S S 0.1246 0.1234 'International Tables Vol C Tables 4.2.6.8 and 6.1.1.4'
O O 0.0106 0.0060 'International Tables Vol C Tables 4.2.6.8 and 6.1.1.4'
N N 0.0061 0.0033 'International Tables Vol C Tables 4.2.6.8 and 6.1.1.4'
C C 0.0033 0.0016 'International Tables Vol C Tables 4.2.6.8 and 6.1.1.4'
H H 0.0000 0.0000 'International Tables Vol C Tables 4.2.6.8 and 6.1.1.4'

loop_
_geom_angle_atom_site_label_1
_geom_angle_atom_site_label_2
_geom_angle_atom_site_label_3
_geom_angle
_geom_angle_site_symmetry_1
_geom_angle_site_symmetry_3
O1 Mn1 O1 180.0(0) 1_456 2_765
O1 Mn1 O2 87.55(8) 1_456 2_666
O1 Mn1 O2 92.45(8) 2_765 2_666
O1 Mn1 O2 92.45(8) 1_456 .
O1 Mn1 O2 87.55(8) 2_765 .
O2 Mn1 O2 180.0(0) 2_666 .
O1 Mn1 O3 86.44(8) 1_456 2_656
O1 Mn1 O3 93.56(8) 2_765 2_656
O2 Mn1 O3 76.35(7) 2_666 2_656
O2 Mn1 O3 103.65(7) . 2_656
O1 Mn1 O3 93.56(8) 1_456 1_565
O1 Mn1 O3 86.44(8) 2_765 1_565
O2 Mn1 O3 103.65(7) 2_666 1_565
O2 Mn1 O3 76.35(7) . 1_565
O3 Mn1 O3 180.0(0) 2_656 1_565
O1 Mn1 Mn2 112.67(6) 1_456 2_666
O1 Mn1 Mn2 67.33(6) 2_765 2_666
O2 Mn1 Mn2 45.56(5) 2_666 2_666
O2 Mn1 Mn2 134.44(5) . 2_666
O3 Mn1 Mn2 45.03(5) 2_656 2_666
O3 Mn1 Mn2 134.97(5) 1_565 2_666
O1 Mn1 Mn2 67.33(6) 1_456 .
O1 Mn1 Mn2 112.67(6) 2_765 .
O2 Mn1 Mn2 134.44(5) 2_666 .
O2 Mn1 Mn2 45.56(5) . .
O3 Mn1 Mn2 134.97(5) 2_656 .
O3 Mn1 Mn2 45.03(5) 1_565 .
Mn2 Mn1 Mn2 180.0 2_666 .
O4 Mn2 O5 91.70(10) 1_545 .
O4 Mn2 O6 99.17(11) 1_545 1_456
O5 Mn2 O6 100.88(10) . 1_456
O4 Mn2 O3 154.17(10) 1_545 1_565
O5 Mn2 O3 90.64(8) . 1_565
O6 Mn2 O3 105.63(10) 1_456 1_565
O4 Mn2 O2 89.80(8) 1_545 .
O5 Mn2 O2 150.48(9) . .
O6 Mn2 O2 107.98(8) 1_456 .
O3 Mn2 O2 75.91(7) 1_565 .
O4 Mn2 Mn3 71.95(8) 1_545 .
O5 Mn2 Mn3 66.79(7) . .
O6 Mn2 Mn3 163.92(6) 1_456 .
O3 Mn2 Mn3 85.43(6) 1_565 .
O2 Mn2 Mn3 85.78(6) . .
O4 Mn2 Mn1 132.11(6) 1_545 .
O5 Mn2 Mn1 134.60(7) . .
O6 Mn2 Mn1 85.24(6) 1_456 .
O3 Mn2 Mn1 45.23(5) 1_565 .
O2 Mn2 Mn1 44.79(5) . .
Mn3 Mn2 Mn1 110.708(16) . .
O7 Mn3 O8 106.36(10) . 1_545
O7 Mn3 O9 103.45(8) . .
O8 Mn3 O9 90.73(9) 1_545 .
O7 Mn3 O10 96.48(9) . .
O8 Mn3 O10 90.31(9) 1_545 .
O9 Mn3 O10 158.88(9) . .
O7 Mn3 O11 99.05(9) . 1_565
O8 Mn3 O11 154.57(10) 1_545 1_565
O9 Mn3 O11 84.17(8) . 1_565
O10 Mn3 O11 85.88(9) . 1_565
O7 Mn3 Mn2 168.83(7) . .
O8 Mn3 Mn2 83.46(8) 1_545 .
O9 Mn3 Mn2 70.55(6) . .
O10 Mn3 Mn2 88.62(7) . .
O11 Mn3 Mn2 71.33(6) 1_565 .
O13 S1 O14 120.26(16) . .
O13 S1 C5 107.96(14) . .
O14 S1 C5 108.35(15) . .
O13 S1 C8 108.46(15) . .
O14 S1 C8 108.38(15) . .
C5 S1 C8 101.89(14) . .
O15 S2 O16 119.41(14) . .
O15 S2 C22 108.86(13) . .
O16 S2 C22 108.25(14) . .
O15 S2 C19 108.62(13) . .
O16 S2 C19 108.01(13) . .
C22 S2 C19 102.34(14) . .
O18 S3 O17 118.71(15) . .
O18 S3 C36 109.11(16) . .
O17 S3 C36 107.86(14) . .
O18 S3 C33 108.39(14) . .
O17 S3 C33 107.50(15) . .
C36 S3 C33 104.34(14) . .
C42 O1 Mn1 144.4(2) . 1_654
C15 O2 Mn1 128.60(19) . .
C15 O2 Mn2 114.81(17) . .
Mn1 O2 Mn2 89.65(7) . .
C14 O3 Mn2 117.23(19) . 1_545
C14 O3 Mn1 129.19(17) . 1_545
Mn2 O3 Mn1 89.74(7) 1_545 1_545
C28 O4 Mn2 137.4(2) . 1_565
C1 O5 Mn2 146.5(2) . .
C42 O6 Mn2 119.2(2) . 1_654
C29 O7 Mn3 131.8(2) . .
C28 O8 Mn3 119.9(2) . 1_565
C15 O9 Mn3 143.9(2) . .
C1 O10 Mn3 112.9(2) . .
C14 O11 Mn3 140.8(2) . 1_545
O5 C1 O10 124.8(3) . .
O5 C1 C2 116.8(3) . .
O10 C1 C2 118.4(3) . .
C7 C2 C3 119.6(3) . .
C7 C2 C1 120.4(3) . .
C3 C2 C1 119.9(3) . .
C4 C3 C2 119.9(3) . .
C5 C4 C3 119.5(3) . .
C4 C5 C6 121.7(3) . .
C4 C5 S1 119.3(2) . .
C6 C5 S1 119.0(3) . .
C7 C6 C5 118.3(3) . .
C6 C7 C2 120.9(3) . .
C13 C8 C9 121.4(3) . .
C13 C8 S1 119.5(3) . .
C9 C8 S1 119.1(3) . .
C8 C9 C10 119.1(3) . .
C11 C10 C9 120.7(3) . .
C12 C11 C10 118.6(3) . .
C12 C11 C14 122.1(3) . .
C10 C11 C14 119.3(3) . .
C11 C12 C13 121.3(3) . .
C8 C13 C12 118.9(3) . .
O11 C14 O3 123.5(3) . .
O11 C14 C11 117.7(3) . .
O3 C14 C11 118.8(3) . .
O9 C15 O2 124.0(3) . .
O9 C15 C16 117.3(3) . .
O2 C15 C16 118.8(3) . .
C21 C16 C17 119.3(3) . .
C21 C16 C15 119.5(3) . .
C17 C16 C15 121.2(3) . .
C18 C17 C16 120.2(3) . .
C19 C18 C17 119.7(3) . .
C18 C19 C20 121.2(3) . .
C18 C19 S2 118.3(2) . .
C20 C19 S2 120.4(2) . .
C19 C20 C21 118.3(3) . .
C16 C21 C20 121.3(3) . .
C27 C22 C23 120.8(3) . .
C27 C22 S2 119.1(2) . .
C23 C22 S2 120.1(2) . .
C22 C23 C24 119.3(3) . .
C23 C24 C25 120.5(3) . .
C26 C25 C24 119.3(3) . .
C26 C25 C28 120.6(3) . .
C24 C25 C28 120.1(3) . .
C25 C26 C27 120.2(3) . .
C22 C27 C26 119.9(3) . .
O8 C28 O4 125.6(3) . .
O8 C28 C25 117.5(3) . .
O4 C28 C25 116.9(3) . .
O12 C29 O7 122.9(3) . .
O12 C29 C30 119.6(3) . .
O7 C29 C30 117.5(3) . .
C31 C30 C35 119.5(3) . .
C31 C30 C29 121.2(3) . .
C35 C30 C29 119.3(3) . .
C32 C31 C30 121.0(3) . .
C31 C32 C33 119.3(3) . .
C32 C33 C34 120.5(3) . .
C32 C33 S3 121.3(3) . .
C34 C33 S3 118.1(2) . .
C35 C34 C33 120.0(3) . .
C34 C35 C30 119.8(3) . .
C37 C36 C41 121.4(3) . .
C37 C36 S3 118.5(2) . .
C41 C36 S3 120.1(2) . .
C36 C37 C38 118.9(3) . .
C39 C38 C37 120.7(3) . .
C38 C39 C40 119.2(3) . .
C38 C39 C42 119.8(3) . .
C40 C39 C42 121.0(3) . .
C41 C40 C39 120.8(3) . .
C40 C41 C36 118.9(3) . .
O6 C42 O1 123.6(3) . .
O6 C42 C39 118.9(3) . .
O1 C42 C39 117.6(3) . .

loop_
_geom_bond_atom_site_label_1
_geom_bond_atom_site_label_2
_geom_bond_distance
_geom_bond_site_symmetry_2
Mn1 O1 2.068(2) 1_456
Mn1 O1 2.068(2) 2_765
Mn1 O2 2.226(2) 2_666
Mn1 O2 2.226(2) .
Mn1 O3 2.2432(18) 2_656
Mn1 O3 2.2433(18) 1_565
Mn1 Mn2 3.1598(4) 2_666
Mn1 Mn2 3.1598(4) .
Mn2 O4 2.049(2) 1_545
Mn2 O5 2.057(2) .
Mn2 O6 2.059(2) 1_456
Mn2 O3 2.236(2) 1_565
Mn2 O2 2.2560(18) .
Mn2 Mn3 3.0718(7) .
Mn3 O7 2.046(2) .
Mn3 O8 2.087(2) 1_545
Mn3 O9 2.1200(19) .
Mn3 O10 2.121(2) .
Mn3 O11 2.172(2) 1_565
S1 O13 1.433(2) .
S1 O14 1.435(3) .
S1 C5 1.773(3) .
S1 C8 1.776(3) .
S2 O15 1.434(2) .
S2 O16 1.437(2) .
S2 C22 1.763(3) .
S2 C19 1.766(3) .
S3 O18 1.433(3) .
S3 O17 1.436(2) .
S3 C36 1.767(3) .
S3 C33 1.768(3) .
O1 C42 1.254(3) .
O1 Mn1 2.068(2) 1_654
O2 C15 1.283(4) .
O3 C14 1.284(3) .
O3 Mn2 2.236(2) 1_545
O3 Mn1 2.2433(18) 1_545
O4 C28 1.252(4) .
O4 Mn2 2.049(2) 1_565
O5 C1 1.253(4) .
O6 C42 1.242(4) .
O6 Mn2 2.059(2) 1_654
O7 C29 1.272(4) .
O8 C28 1.246(4) .
O8 Mn3 2.087(2) 1_565
O9 C15 1.239(3) .
O10 C1 1.256(4) .
O11 C14 1.241(4) .
O11 Mn3 2.172(2) 1_545
O12 C29 1.231(4) .
C1 C2 1.502(4) .
C2 C7 1.379(4) .
C2 C3 1.382(4) .
C3 C4 1.379(4) .
C4 C5 1.366(4) .
C5 C6 1.380(4) .
C6 C7 1.377(4) .
C8 C13 1.368(4) .
C8 C9 1.375(5) .
C9 C10 1.387(4) .
C10 C11 1.385(4) .
C11 C12 1.380(4) .
C11 C14 1.504(4) .
C12 C13 1.383(4) .
C15 C16 1.506(4) .
C16 C21 1.376(4) .
C16 C17 1.388(4) .
C17 C18 1.382(4) .
C18 C19 1.374(4) .
C19 C20 1.386(4) .
C20 C21 1.390(4) .
C22 C27 1.364(4) .
C22 C23 1.371(4) .
C23 C24 1.378(5) .
C24 C25 1.379(4) .
C25 C26 1.376(5) .
C25 C28 1.506(4) .
C26 C27 1.378(4) .
C29 C30 1.501(4) .
C30 C31 1.380(4) .
C30 C35 1.396(4) .
C31 C32 1.376(4) .
C32 C33 1.382(4) .
C33 C34 1.386(4) .
C34 C35 1.377(4) .
C36 C37 1.376(4) .
C36 C41 1.379(4) .
C37 C38 1.381(4) .
C38 C39 1.378(4) .
C39 C40 1.387(4) .
C39 C42 1.486(4) .
C40 C41 1.371(4) .
